data_8106117
loop_
_publ_author_name
'Guan, Xiao-Yu'
'Liu, Sheng-Shu'
'Zhang, Liang-Dong'
'Guo, Xin'
'Ma, Xuebing'
'Liu, Zhang-Qin'

_publ_section_title
;
 The crystal structure of
 N-((3,5-di-tert-butyl-4-hydroxyphenyl)(phenyl)methyl)-4-methylbenzenesulfonamide,
 C28H35N3S
;
_journal_issue 2
_journal_name_full 'Zeitschrift f\"ur Kristallographie - New Crystal Structures'
_journal_page_first 259
_journal_page_last 261
_journal_paper_doi 10.1515/ncrs-2017-0257
_journal_volume 233
_journal_year 2018
_chemical_formula_moiety 'C28 H35 N O3 S'
_chemical_formula_sum 'C28 H35 N O3 S'
_chemical_formula_weight 465.63
_space_group_crystal_system triclinic
_space_group_IT_number 2
_space_group_name_Hall '-P 1'
_space_group_name_H-M_alt 'P -1'
_atom_sites_solution_hydrogens mixed
_atom_sites_solution_primary iterative
_cell_angle_alpha 86.651(4)
_cell_angle_beta 86.653(4)
_cell_angle_gamma 75.323(4)
_cell_formula_units_Z 2
_cell_length_a 10.3965(4)
_cell_length_b 10.7525(5)
_cell_length_c 12.2772(6)
_cell_measurement_reflns_used 5442
_cell_measurement_temperature 290.55(10)
_cell_measurement_theta_max 72.9440
_cell_measurement_theta_min 4.3960
_cell_volume 1324.05(11)
_computing_cell_refinement 'CrysAlisPro 1.171.38.43f (Rigaku OD, 2015)'
_computing_data_collection 'CrysAlisPro 1.171.38.43f (Rigaku OD, 2015)'
_computing_data_reduction 'CrysAlisPro 1.171.38.43f (Rigaku OD, 2015)'
_computing_molecular_graphics 'Olex2 (Dolomanov et al., 2009)'
_computing_publication_material 'Olex2 (Dolomanov et al., 2009)'
_computing_structure_refinement 'ShelXL (Sheldrick, 2015)'
_computing_structure_solution
;
Superflip (Palatinus & Chapuis, 2007;Palatinus & van der Lee, 2008;
Palatinus et al., 2012)
;
_diffrn_ambient_environment air
_diffrn_ambient_temperature 290.55(10)
_diffrn_detector 'CCD plate'
_diffrn_detector_area_resol_mean 8.0243
_diffrn_detector_type EosS2
_diffrn_measured_fraction_theta_full 0.999
_diffrn_measured_fraction_theta_max 0.974
_diffrn_measurement_details
;
List of Runs (angles in degrees, time in seconds):

  # Type    Start    End  Width  t~exp~   \w     \q     \k     \f   Frames
--------------------------------------------------------------------------
  1  \w     34.00 106.00   1.00    1.00    --   37.03  38.00 120.00   72
  2  \w    101.00 166.00   1.00    1.59    --  110.47 112.00  30.00   65
  3  \w    121.00 177.00   1.00    1.59    --  110.47  61.00 -90.00   56
  4  \w    146.00 177.00   1.00    1.59    --  110.47  45.00-120.00   31
  5  \w     92.00 174.00   1.00    1.59    --  110.47  30.00-180.00   82
  6  \w     95.00 123.00   1.00    1.59    --  110.47  45.00-120.00   28
  7  \w     85.00 132.00   1.00    1.59    --  110.47 -30.00 -60.00   47
  8  \w     83.00 109.00   1.00    1.59    --  110.47 -95.00-120.00   26
  9  \w     59.00 101.00   1.00    1.59    --  110.47 -95.00-150.00   42
 10  \w     48.00 103.00   1.00    1.59    --  110.47 -61.00 -90.00   55
 11  \w     44.00 131.00   1.00    1.59    --  110.47 -30.00-150.00   87
 12  \w     45.00 129.00   1.00    1.59    --  110.47 -61.00   0.00   84
 13  \w     73.00 109.00   1.00    1.59    --  110.47 -95.00  90.00   36
 14  \w     75.00 125.00   1.00    1.59    --  110.47 -77.00  90.00   50
 15  \w     63.00 116.00   1.00    1.59    --  110.47-112.00  30.00   53
 16  \w     52.00  77.00   1.00    1.59    --  110.47 -95.00 150.00   25
 17  \w     47.00 115.00   1.00    1.59    --  110.47 -45.00 120.00   68
 18  \w     65.00  90.00   1.00    1.00    --   37.03-126.00 150.00   25
 19  \w     25.00  61.00   1.00    1.00    --   37.03-126.00  90.00   36
 20  \w     21.00  75.00   1.00    1.00    --   37.03 -99.00 120.00   54
 21  \w     39.00  87.00   1.00    1.00    --   37.03-126.00   0.00   48
 22  \w     27.00  52.00   1.00    1.00    --   37.03-126.00 -60.00   25
 23  \w     30.00  67.00   1.00    1.00    --   37.03-126.00 -90.00   37
 24  \w     43.00  77.00   1.00    1.59    --  110.47 -30.00 -60.00   34
 25  \w    -50.00 -21.00   1.00    1.00    --  -37.03 -38.00-180.00   29
 26  \w   -100.00 -31.00   1.00    1.00    --  -37.03 -38.00 -60.00   69
 27  \w   -103.00 -76.00   1.00    1.00    --  -37.03 -38.00-180.00   27
 28  \w    -45.00  -4.00   1.00    1.00    --  -37.03 126.00 120.00   41
 29  \w    -87.00 -62.00   1.00    1.00    --  -37.03 126.00 120.00   25
 30  \w   -106.00  23.00   1.00    1.00    --  -37.03   0.00 -30.00  129
;
_diffrn_measurement_device 'four-circle diffractometer'
_diffrn_measurement_device_type 'SuperNova, Dual, Cu at zero, EosS2'
_diffrn_measurement_method '\w scans'
_diffrn_orient_matrix_type 'CrysAlisPro convention (1999,Acta A55,543-557)'
_diffrn_orient_matrix_UB_11 0.0258674000
_diffrn_orient_matrix_UB_12 -0.0111828000
_diffrn_orient_matrix_UB_13 -0.1243152000
_diffrn_orient_matrix_UB_21 -0.0029146000
_diffrn_orient_matrix_UB_22 0.1440980000
_diffrn_orient_matrix_UB_23 -0.0119908000
_diffrn_orient_matrix_UB_31 0.1511092000
_diffrn_orient_matrix_UB_32 -0.0330404000
_diffrn_orient_matrix_UB_33 0.0152866000
_diffrn_radiation_monochromator mirror
_diffrn_radiation_probe x-ray
_diffrn_radiation_type CuK\a
_diffrn_radiation_wavelength 1.54184
_diffrn_reflns_av_R_equivalents 0.0178
_diffrn_reflns_av_unetI/netI 0.0276
_diffrn_reflns_Laue_measured_fraction_full 0.999
_diffrn_reflns_Laue_measured_fraction_max 0.974
_diffrn_reflns_limit_h_max 12
_diffrn_reflns_limit_h_min -7
_diffrn_reflns_limit_k_max 13
_diffrn_reflns_limit_k_min -12
_diffrn_reflns_limit_l_max 14
_diffrn_reflns_limit_l_min -15
_diffrn_reflns_number 9236
_diffrn_reflns_point_group_measured_fraction_full 0.999
_diffrn_reflns_point_group_measured_fraction_max 0.974
_diffrn_reflns_theta_full 67.684
_diffrn_reflns_theta_max 73.022
_diffrn_reflns_theta_min 3.610
_diffrn_source 'micro-focus sealed X-ray tube'
_diffrn_source_type 'SuperNova (Cu) X-ray Source'
_exptl_absorpt_coefficient_mu 1.298
_exptl_absorpt_correction_T_max 1.00000
_exptl_absorpt_correction_T_min 0.66863
_exptl_absorpt_correction_type multi-scan
_exptl_absorpt_process_details
;
CrysAlisPro 1.171.38.43f (Rigaku Oxford Diffraction, 2015)
Empirical absorption correction using spherical harmonics,
 implemented in SCALE3 ABSPACK scaling algorithm.
;
_exptl_crystal_colour colourless
_exptl_crystal_colour_primary colourless
_exptl_crystal_density_diffrn 1.168
_exptl_crystal_description block
_exptl_crystal_F_000 500
_exptl_crystal_size_max 0.22
_exptl_crystal_size_mid 0.2
_exptl_crystal_size_min 0.18
_refine_diff_density_max 0.206
_refine_diff_density_min -0.522
_refine_diff_density_rms 0.078
_refine_ls_extinction_coef .
_refine_ls_extinction_method none
_refine_ls_goodness_of_fit_ref 1.057
_refine_ls_hydrogen_treatment mixed
_refine_ls_matrix_type full
_refine_ls_number_parameters 325
_refine_ls_number_reflns 5153
_refine_ls_number_restraints 0
_refine_ls_restrained_S_all 1.057
_refine_ls_R_factor_all 0.0516
_refine_ls_R_factor_gt 0.0472
_refine_ls_shift/su_max 0.001
_refine_ls_shift/su_mean 0.000
_refine_ls_structure_factor_coef Fsqd
_refine_ls_weighting_details
;
 w=1/[\s^2^(Fo^2^)+(0.0728P)^2^+0.1893P]
 where P=(Fo^2^+2Fc^2^)/3
;
_refine_ls_weighting_scheme calc
_refine_ls_wR_factor_gt 0.1242
_refine_ls_wR_factor_ref 0.1298
_reflns_Friedel_coverage 0.000
_reflns_Friedel_fraction_full .
_reflns_Friedel_fraction_max .
_reflns_number_gt 4575
_reflns_number_total 5153
_reflns_threshold_expression 'I > 2\s(I)'
_cod_data_source_file suppl_ncrs-2017-0257_suppl.cif
_cod_data_source_block shelx
_cod_original_sg_symbol_H-M P-1
_cod_database_code 8106117
_shelx_space_group_comment
;
The symmetry employed for this shelxl refinement is uniquely defined
by the following loop, which should always be used as a source of
symmetry information in preference to the above space-group names.
They are only intended as comments.
;
_olex2_refinement_description
;
1. Fixed Uiso
 At 1.2 times of:
  All C(H) groups, All N(H) groups
 At 1.5 times of:
  All C(H,H) groups, All C(H,H,H) groups
2.a Ternary CH refined with riding coordinates:
 C8(H8)
2.b Aromatic/amide H refined with riding coordinates:
 C4(H4), C6(H6), C7(H7), C10(H10), C11(H11), C12(H12), C13(H13), C14(H14),
 C16(H16), C20(H20)
2.c Idealised Me refined as rotating group:
 C1(H1A,H1B,H1C), C22(H22A,H22B,H22C), C24(H24A,H24B,H24C), C26(H26A,H26B,
 H26C), C27(H27A,H27B,H27C), C28(H28A,H28B,H28C)
;
_olex2_submission_special_instructions 'No special instructions were received'
_oxdiff_exptl_absorpt_empirical_details
;
Empirical correction (ABSPACK) includes:
- Absorption correction using spherical harmonics
- Frame scaling
;
_oxdiff_exptl_absorpt_empirical_full_max 1.500
_oxdiff_exptl_absorpt_empirical_full_min 0.620

loop_
_space_group_symop_operation_xyz
'x, y, z'
'-x, -y, -z'

loop_
_atom_site_label
_atom_site_type_symbol
_atom_site_fract_x
_atom_site_fract_y
_atom_site_fract_z
_atom_site_U_iso_or_equiv
_atom_site_adp_type
_atom_site_occupancy
_atom_site_site_symmetry_order
_atom_site_calc_flag
_atom_site_refinement_flags_posn
_atom_site_refinement_flags_adp
_atom_site_refinement_flags_occupancy
_atom_site_disorder_assembly
_atom_site_disorder_group
S1 S 0.37458(4) 0.61008(3) 0.13843(3) 0.04190(13) Uani 1 1 d . . . . .
O1 O 0.34559(13) 0.70809(10) 0.21666(11) 0.0539(3) Uani 1 1 d . . . . .
O2 O 0.40686(13) 0.64402(11) 0.02712(10) 0.0557(3) Uani 1 1 d . . . . .
O3 O 0.49517(15) -0.09069(12) 0.23403(15) 0.0724(5) Uani 1 1 d . . . . .
N1 N 0.49929(13) 0.49700(12) 0.17790(11) 0.0414(3) Uani 1 1 d . . . . .
H1 H 0.5344(19) 0.4554(19) 0.1250(16) 0.050 Uiso 1 1 d R . . . .
C1 C -0.0960(3) 0.3738(3) 0.1552(3) 0.0921(8) Uani 1 1 d . . . . .
H1A H -0.0951 0.3224 0.2219 0.138 Uiso 1 1 calc GR . . . .
H1B H -0.0893 0.3203 0.0942 0.138 Uiso 1 1 calc GR . . . .
H1C H -0.1776 0.4400 0.1532 0.138 Uiso 1 1 calc GR . . . .
C2 C 0.0201(2) 0.4345(2) 0.14956(18) 0.0630(5) Uani 1 1 d . . . . .
C3 C 0.0166(2) 0.5406(2) 0.2089(2) 0.0705(6) Uani 1 1 d . . . . .
C4 C 0.12393(18) 0.59517(18) 0.20531(17) 0.0587(4) Uani 1 1 d . . . . .
H4 H 0.1204 0.6665 0.2458 0.070 Uiso 1 1 calc R . . . .
C5 C 0.23583(16) 0.54356(14) 0.14166(13) 0.0433(3) Uani 1 1 d . . . . .
C6 C 0.2421(2) 0.43656(18) 0.08179(17) 0.0589(4) Uani 1 1 d . . . . .
H6 H 0.3182 0.4006 0.0396 0.071 Uiso 1 1 calc R . . . .
C7 C 0.1335(2) 0.38426(19) 0.08593(19) 0.0675(5) Uani 1 1 d . . . . .
H7 H 0.1367 0.3134 0.0449 0.081 Uiso 1 1 calc R . . . .
C8 C 0.49081(15) 0.43003(13) 0.28671(12) 0.0394(3) Uani 1 1 d . . . . .
H8 H 0.4056 0.4726 0.3225 0.047 Uiso 1 1 calc R . . . .
C9 C 0.60069(16) 0.44794(14) 0.35687(12) 0.0426(3) Uani 1 1 d . . . . .
C10 C 0.6348(2) 0.56477(18) 0.35266(17) 0.0622(5) Uani 1 1 d . . . . .
H10 H 0.5924 0.6312 0.3053 0.075 Uiso 1 1 calc R . . . .
C11 C 0.7311(3) 0.5832(2) 0.41812(18) 0.0736(6) Uani 1 1 d . . . . .
H11 H 0.7529 0.6621 0.4144 0.088 Uiso 1 1 calc R . . . .
C12 C 0.7950(2) 0.4870(2) 0.48847(17) 0.0670(5) Uani 1 1 d . . . . .
H12 H 0.8612 0.4995 0.5313 0.080 Uiso 1 1 calc R . . . .
C13 C 0.7603(2) 0.3719(2) 0.49488(18) 0.0715(6) Uani 1 1 d . . . . .
H13 H 0.8024 0.3062 0.5430 0.086 Uiso 1 1 calc R . . . .
C14 C 0.6626(2) 0.35281(18) 0.42984(16) 0.0596(5) Uani 1 1 d . . . . .
H14 H 0.6388 0.2749 0.4358 0.072 Uiso 1 1 calc R . . . .
C15 C 0.48921(15) 0.29087(13) 0.27380(12) 0.0391(3) Uani 1 1 d . . . . .
C16 C 0.59633(15) 0.20696(14) 0.22223(13) 0.0416(3) Uani 1 1 d . . . . .
H16 H 0.6691 0.2373 0.1962 0.050 Uiso 1 1 calc R . . . .
C17 C 0.59836(15) 0.07907(14) 0.20823(14) 0.0436(3) Uani 1 1 d . . . . .
C18 C 0.48673(16) 0.03679(14) 0.24856(14) 0.0461(4) Uani 1 1 d . . . . .
C19 C 0.37650(16) 0.11821(14) 0.30173(13) 0.0433(3) Uani 1 1 d . . . . .
C20 C 0.38113(15) 0.24569(14) 0.31201(12) 0.0412(3) Uani 1 1 d . . . . .
H20 H 0.3089 0.3021 0.3457 0.049 Uiso 1 1 calc R . . . .
C21 C 0.25509(18) 0.07070(16) 0.34815(16) 0.0538(4) Uani 1 1 d . . . . .
C22 C 0.1497(2) 0.1785(2) 0.4031(2) 0.0698(6) Uani 1 1 d . . . . .
H22A H 0.1869 0.2067 0.4640 0.105 Uiso 1 1 calc GR . . . .
H22B H 0.0743 0.1467 0.4282 0.105 Uiso 1 1 calc GR . . . .
H22C H 0.1220 0.2495 0.3514 0.105 Uiso 1 1 calc GR . . . .
C23 C 0.1845(2) 0.0261(2) 0.2563(2) 0.0711(6) Uani 1 1 d . . . . .
H23A H 0.143(3) 0.101(3) 0.198(2) 0.107 Uiso 1 1 d R . . . .
H23B H 0.107(3) -0.002(3) 0.286(2) 0.107 Uiso 1 1 d R . . . .
C24 C 0.2996(3) -0.0381(2) 0.4352(2) 0.0855(7) Uani 1 1 d . . . . .
H24A H 0.3624 -0.1090 0.4025 0.128 Uiso 1 1 calc GR . . . .
H24B H 0.2236 -0.0660 0.4649 0.128 Uiso 1 1 calc GR . . . .
H24C H 0.3406 -0.0072 0.4925 0.128 Uiso 1 1 calc GR . . . .
C25 C 0.71867(19) -0.01083(17) 0.14991(19) 0.0604(5) Uani 1 1 d . . . . .
C26 C 0.6749(3) -0.0591(3) 0.0464(3) 0.1101(11) Uani 1 1 d . . . . .
H26A H 0.6163 -0.1136 0.0664 0.165 Uiso 1 1 calc GR . . . .
H26B H 0.7517 -0.1069 0.0062 0.165 Uiso 1 1 calc GR . . . .
H26C H 0.6291 0.0131 0.0018 0.165 Uiso 1 1 calc GR . . . .
C27 C 0.7828(2) -0.1228(2) 0.2279(3) 0.1060(11) Uani 1 1 d . . . . .
H27A H 0.8083 -0.0896 0.2920 0.159 Uiso 1 1 calc GR . . . .
H27B H 0.8602 -0.1760 0.1922 0.159 Uiso 1 1 calc GR . . . .
H27C H 0.7202 -0.1730 0.2484 0.159 Uiso 1 1 calc GR . . . .
C28 C 0.8260(2) 0.0586(2) 0.1138(3) 0.0876(8) Uani 1 1 d . . . . .
H28A H 0.7909 0.1273 0.0618 0.131 Uiso 1 1 calc GR . . . .
H28B H 0.9008 -0.0010 0.0806 0.131 Uiso 1 1 calc GR . . . .
H28C H 0.8539 0.0932 0.1761 0.131 Uiso 1 1 calc GR . . . .
H23C H 0.239(3) -0.046(3) 0.215(2) 0.090(8) Uiso 1 1 d . . . . .
H3A H -0.064(3) 0.579(3) 0.256(2) 0.089(8) Uiso 1 1 d . . . . .
H3 H 0.425(3) -0.103(3) 0.244(2) 0.081(8) Uiso 1 1 d . . . . .

loop_
_atom_site_aniso_label
_atom_site_aniso_U_11
_atom_site_aniso_U_22
_atom_site_aniso_U_33
_atom_site_aniso_U_23
_atom_site_aniso_U_13
_atom_site_aniso_U_12
S1 0.0516(2) 0.02476(18) 0.0484(2) 0.00081(14) 0.00135(15) -0.00929(15)
O1 0.0660(7) 0.0280(5) 0.0687(8) -0.0105(5) 0.0006(6) -0.0124(5)
O2 0.0704(8) 0.0395(6) 0.0525(7) 0.0114(5) 0.0043(6) -0.0098(5)
O3 0.0610(8) 0.0299(6) 0.1286(14) -0.0140(7) 0.0119(8) -0.0171(6)
N1 0.0495(7) 0.0297(6) 0.0436(7) 0.0002(5) 0.0042(5) -0.0095(5)
C1 0.0760(15) 0.0867(18) 0.126(2) 0.0173(16) -0.0212(15) -0.0444(14)
C2 0.0572(11) 0.0544(11) 0.0804(13) 0.0117(10) -0.0146(9) -0.0202(9)
C3 0.0516(10) 0.0654(13) 0.0933(16) -0.0079(11) 0.0068(10) -0.0139(9)
C4 0.0541(10) 0.0490(10) 0.0721(12) -0.0140(9) 0.0034(8) -0.0103(8)
C5 0.0494(8) 0.0307(7) 0.0492(8) 0.0004(6) -0.0040(6) -0.0094(6)
C6 0.0623(11) 0.0442(9) 0.0719(12) -0.0167(8) 0.0053(9) -0.0150(8)
C7 0.0788(13) 0.0471(10) 0.0837(14) -0.0128(10) -0.0097(11) -0.0252(9)
C8 0.0466(8) 0.0277(7) 0.0439(8) -0.0004(6) 0.0049(6) -0.0112(6)
C9 0.0530(8) 0.0341(7) 0.0419(8) -0.0043(6) 0.0054(6) -0.0145(6)
C10 0.0890(14) 0.0436(9) 0.0622(11) 0.0027(8) -0.0129(10) -0.0308(9)
C11 0.1049(17) 0.0671(13) 0.0665(12) -0.0039(10) -0.0123(11) -0.0521(13)
C12 0.0734(12) 0.0803(14) 0.0569(11) -0.0141(10) -0.0064(9) -0.0335(11)
C13 0.0898(15) 0.0616(12) 0.0656(12) 0.0029(10) -0.0266(11) -0.0198(11)
C14 0.0795(12) 0.0442(9) 0.0602(11) 0.0053(8) -0.0152(9) -0.0238(9)
C15 0.0469(8) 0.0280(7) 0.0429(7) 0.0007(6) 0.0004(6) -0.0112(6)
C16 0.0446(8) 0.0308(7) 0.0496(8) 0.0007(6) 0.0017(6) -0.0113(6)
C17 0.0455(8) 0.0298(7) 0.0541(9) -0.0007(6) -0.0009(6) -0.0070(6)
C18 0.0523(9) 0.0265(7) 0.0605(10) -0.0004(6) -0.0033(7) -0.0122(6)
C19 0.0485(8) 0.0323(7) 0.0508(8) 0.0033(6) -0.0004(6) -0.0147(6)
C20 0.0470(8) 0.0312(7) 0.0452(8) 0.0005(6) 0.0042(6) -0.0112(6)
C21 0.0548(9) 0.0399(8) 0.0700(11) 0.0035(8) 0.0070(8) -0.0215(7)
C22 0.0651(12) 0.0609(12) 0.0887(15) -0.0146(11) 0.0271(10) -0.0296(10)
C23 0.0574(11) 0.0574(12) 0.1044(18) -0.0158(12) 0.0016(11) -0.0237(10)
C24 0.0896(16) 0.0724(15) 0.0955(17) 0.0331(13) 0.0084(13) -0.0332(13)
C25 0.0538(10) 0.0347(8) 0.0888(14) -0.0102(9) 0.0131(9) -0.0057(7)
C26 0.103(2) 0.108(2) 0.117(2) -0.064(2) 0.0314(17) -0.0175(17)
C27 0.0659(14) 0.0561(13) 0.175(3) 0.0311(17) 0.0099(16) 0.0111(11)
C28 0.0635(12) 0.0531(12) 0.138(2) -0.0120(13) 0.0390(14) -0.0085(10)

loop_
_atom_type_symbol
_atom_type_description
_atom_type_scat_dispersion_real
_atom_type_scat_dispersion_imag
_atom_type_scat_source
C C 0.0181 0.0091 'International Tables Vol C Tables 4.2.6.8 and 6.1.1.4'
H H 0.0000 0.0000 'International Tables Vol C Tables 4.2.6.8 and 6.1.1.4'
N N 0.0311 0.0180 'International Tables Vol C Tables 4.2.6.8 and 6.1.1.4'
O O 0.0492 0.0322 'International Tables Vol C Tables 4.2.6.8 and 6.1.1.4'
S S 0.3331 0.5567 'International Tables Vol C Tables 4.2.6.8 and 6.1.1.4'

loop_
_geom_angle_atom_site_label_1
_geom_angle_atom_site_label_2
_geom_angle_atom_site_label_3
_geom_angle
_geom_angle_site_symmetry_1
_geom_angle_site_symmetry_3
O1 S1 O2 118.74(7) . .
O1 S1 N1 108.75(7) . .
O1 S1 C5 106.84(8) . .
O2 S1 N1 106.06(7) . .
O2 S1 C5 108.89(8) . .
N1 S1 C5 107.04(7) . .
C8 N1 S1 119.51(10) . .
C3 C2 C1 120.9(2) . .
C3 C2 C7 118.33(18) . .
C7 C2 C1 120.8(2) . .
C2 C3 C4 121.0(2) . .
C5 C4 C3 119.76(18) . .
C4 C5 S1 120.25(13) . .
C4 C5 C6 120.38(17) . .
C6 C5 S1 119.35(13) . .
C7 C6 C5 118.89(18) . .
C6 C7 C2 121.65(19) . .
N1 C8 C9 109.59(12) . .
N1 C8 C15 110.54(12) . .
C15 C8 C9 114.64(12) . .
C10 C9 C8 120.08(15) . .
C14 C9 C8 121.48(14) . .
C14 C9 C10 118.33(16) . .
C11 C10 C9 120.55(19) . .
C12 C11 C10 120.87(19) . .
C11 C12 C13 119.09(18) . .
C12 C13 C14 120.40(19) . .
C9 C14 C13 120.71(17) . .
C16 C15 C8 120.40(13) . .
C20 C15 C8 120.77(13) . .
C20 C15 C16 118.82(13) . .
C15 C16 C17 122.15(14) . .
C16 C17 C18 117.26(14) . .
C16 C17 C25 120.62(15) . .
C18 C17 C25 122.12(14) . .
O3 C18 C17 114.70(15) . .
O3 C18 C19 122.80(15) . .
C17 C18 C19 122.48(14) . .
C18 C19 C21 122.37(14) . .
C20 C19 C18 117.01(14) . .
C20 C19 C21 120.62(15) . .
C15 C20 C19 122.27(14) . .
C22 C21 C19 111.71(14) . .
C22 C21 C23 105.84(17) . .
C23 C21 C19 110.98(17) . .
C24 C21 C19 109.75(16) . .
C24 C21 C22 107.38(18) . .
C24 C21 C23 111.07(18) . .
C26 C25 C17 109.99(18) . .
C27 C25 C17 109.98(19) . .
C27 C25 C26 111.5(2) . .
C28 C25 C17 111.72(15) . .
C28 C25 C26 106.8(2) . .
C28 C25 C27 106.82(19) . .

loop_
_geom_bond_atom_site_label_1
_geom_bond_atom_site_label_2
_geom_bond_distance
_geom_bond_site_symmetry_2
S1 O1 1.4309(12) .
S1 O2 1.4365(12) .
S1 N1 1.6125(13) .
S1 C5 1.7626(16) .
O3 C18 1.3727(18) .
N1 C8 1.4889(19) .
C1 C2 1.508(3) .
C2 C3 1.381(3) .
C2 C7 1.382(3) .
C3 C4 1.383(3) .
C4 C5 1.375(2) .
C5 C6 1.387(2) .
C6 C7 1.381(3) .
C8 C9 1.526(2) .
C8 C15 1.5183(19) .
C9 C10 1.387(2) .
C9 C14 1.375(2) .
C10 C11 1.379(3) .
C11 C12 1.368(3) .
C12 C13 1.372(3) .
C13 C14 1.390(3) .
C15 C16 1.389(2) .
C15 C20 1.381(2) .
C16 C17 1.391(2) .
C17 C18 1.405(2) .
C17 C25 1.541(2) .
C18 C19 1.406(2) .
C19 C20 1.397(2) .
C19 C21 1.545(2) .
C21 C22 1.537(3) .
C21 C23 1.542(3) .
C21 C24 1.537(3) .
C25 C26 1.535(4) .
C25 C27 1.531(3) .
C25 C28 1.525(3) .
